data_7055565
loop_
_publ_author_name
'Molitor, Sebastian'
'Mahler, Christoph'
'Gessner, Viktoria H.'

_publ_section_title
;
 Synthesis and Solid-State Structures of Gold(I) Complexes of Diphosphines
;
_journal_name_full 'New J. Chem.'
_journal_paper_doi 10.1039/C6NJ00786D
_journal_year 2016
_chemical_formula_sum 'C28 H28 Au2 Cl2 P2'
_chemical_formula_weight 891.28
_space_group_crystal_system orthorhombic
_space_group_IT_number 29
_space_group_name_Hall 'P 2c -2ac'
_space_group_name_H-M_alt 'P c a 21'
_symmetry_space_group_name_Hall 'P 2c -2ac'
_symmetry_space_group_name_H-M 'P c a 21'
_atom_sites_solution_hydrogens geom
_audit_creation_method SHELXL-2014/7
_audit_update_record
;
2016-03-10 deposited with the CCDC.
2016-05-16 downloaded from the CCDC.
;
_cell_angle_alpha 90
_cell_angle_beta 90
_cell_angle_gamma 90
_cell_formula_units_Z 4
_cell_length_a 11.5426(8)
_cell_length_b 16.0408(11)
_cell_length_c 14.5815(11)
_cell_measurement_reflns_used 7454
_cell_measurement_temperature 100(2)
_cell_measurement_theta_max 52.595
_cell_measurement_theta_min 6.138
_cell_volume 2699.8(3)
_computing_cell_refinement 'Saint+ ver. 7.68A (Bruker AXS)'
_computing_data_collection 'APEX2 ver. 2014.9 (Bruker AXS)'
_computing_data_reduction 'Saint+ ver. 7.68A (Bruker AXS)'
_computing_molecular_graphics 'ShelXLe (Huebschle et all, 2011)'
_computing_publication_material 'SHELXL-2014/6 (Sheldrick, 2014)'
_computing_structure_refinement 'SHELXL-2014/7 (Sheldrick, 2014)'
_computing_structure_solution 'SHELXT 2014/4 (Sheldrick, 2014)'
_diffrn_ambient_temperature 100(2)
_diffrn_measured_fraction_theta_full 0.998
_diffrn_measured_fraction_theta_max 0.998
_diffrn_measurement_device_type 'Bruker APEX-II CCD'
_diffrn_measurement_method 'omega scans'
_diffrn_radiation_type MoK\a
_diffrn_radiation_wavelength 0.71073
_diffrn_reflns_av_R_equivalents 0.0553
_diffrn_reflns_av_unetI/netI 0.0379
_diffrn_reflns_Laue_measured_fraction_full 0.998
_diffrn_reflns_Laue_measured_fraction_max 0.998
_diffrn_reflns_limit_h_max 13
_diffrn_reflns_limit_h_min -13
_diffrn_reflns_limit_k_max 19
_diffrn_reflns_limit_k_min -19
_diffrn_reflns_limit_l_max 17
_diffrn_reflns_limit_l_min -17
_diffrn_reflns_number 31069
_diffrn_reflns_point_group_measured_fraction_full 0.998
_diffrn_reflns_point_group_measured_fraction_max 0.998
_diffrn_reflns_theta_full 24.993
_diffrn_reflns_theta_max 24.993
_diffrn_reflns_theta_min 1.269
_diffrn_source 'rotating-anode X-ray tube'
_exptl_absorpt_coefficient_mu 11.188
_exptl_absorpt_correction_T_max 0.7454
_exptl_absorpt_correction_T_min 0.5903
_exptl_absorpt_correction_type empirical
_exptl_absorpt_process_details sadabs
_exptl_crystal_colour colourless
_exptl_crystal_density_diffrn 2.193
_exptl_crystal_description block
_exptl_crystal_F_000 1672
_exptl_crystal_size_max 0.340
_exptl_crystal_size_mid 0.220
_exptl_crystal_size_min 0.170
_refine_diff_density_max 1.284
_refine_diff_density_min -0.630
_refine_diff_density_rms 0.126
_refine_ls_abs_structure_details
;
 Refined as an inversion twin.
;
_refine_ls_abs_structure_Flack 0.056(12)
_refine_ls_extinction_method none
_refine_ls_goodness_of_fit_ref 1.061
_refine_ls_hydrogen_treatment constr
_refine_ls_matrix_type full
_refine_ls_number_parameters 264
_refine_ls_number_reflns 4745
_refine_ls_number_restraints 13
_refine_ls_restrained_S_all 1.063
_refine_ls_R_factor_all 0.0320
_refine_ls_R_factor_gt 0.0232
_refine_ls_shift/su_max 0.006
_refine_ls_shift/su_mean 0.000
_refine_ls_structure_factor_coef Fsqd
_refine_ls_weighting_details 'w=1/[\s^2^(Fo^2^)+(0.0166P)^2^+0.3599P] where P=(Fo^2^+2Fc^2^)/3'
_refine_ls_weighting_scheme calc
_refine_ls_wR_factor_gt 0.0451
_refine_ls_wR_factor_ref 0.0482
_reflns_Friedel_coverage 0.914
_reflns_Friedel_fraction_full 0.999
_reflns_Friedel_fraction_max 0.999
_reflns_number_gt 4067
_reflns_number_total 4745
_reflns_threshold_expression 'I > 2\s(I)'
_cod_data_source_file c6nj00786d2.cif
_cod_data_source_block neu
_cod_database_code 7055565
_shelx_shelxl_version_number 2014/7
_shelx_space_group_comment
;
The symmetry employed for this shelxl refinement is uniquely defined
by the following loop, which should always be used as a source of
symmetry information in preference to the above space-group names.
They are only intended as comments.
;
_shelx_estimated_absorpt_t_min 0.115
_shelx_estimated_absorpt_t_max 0.252

loop_
_space_group_symop_operation_xyz
'x, y, z'
'-x, -y, z+1/2'
'-x+1/2, y, z+1/2'
'x+1/2, -y, z'

loop_
_atom_site_label
_atom_site_type_symbol
_atom_site_fract_x
_atom_site_fract_y
_atom_site_fract_z
_atom_site_U_iso_or_equiv
_atom_site_adp_type
_atom_site_occupancy
_atom_site_site_symmetry_order
_atom_site_calc_flag
_atom_site_refinement_flags_posn
_atom_site_refinement_flags_adp
Au1 Au 0.55106(3) 0.27873(3) 0.52574(2) 0.01323(11) Uani 1 1 d . .
Au2 Au 0.20174(3) 0.22072(3) 0.26548(2) 0.01307(11) Uani 1 1 d . .
Cl1 Cl 0.7205(2) 0.33631(19) 0.5752(2) 0.0228(7) Uani 1 1 d . .
Cl2 Cl 0.0275(2) 0.17116(19) 0.2168(2) 0.0205(7) Uani 1 1 d . .
P1 P 0.3826(2) 0.23348(18) 0.4705(2) 0.0111(6) Uani 1 1 d . .
P2 P 0.3722(2) 0.26261(18) 0.3206(2) 0.0109(6) Uani 1 1 d . .
C1 C 0.2593(9) 0.2908(6) 0.5161(9) 0.0108(16) Uani 1 1 d . U
C2 C 0.1530(9) 0.2592(7) 0.5359(8) 0.0157(17) Uani 1 1 d . .
H2 H 0.1397 0.2010 0.5290 0.019 Uiso 1 1 calc R U
C3 C 0.0626(10) 0.3104(8) 0.5663(8) 0.016(2) Uani 1 1 d . .
H3 H -0.0099 0.2865 0.5823 0.019 Uiso 1 1 calc R U
C4 C 0.0783(9) 0.3952(7) 0.5730(7) 0.0108(16) Uani 1 1 d . .
C5 C 0.1876(9) 0.4294(8) 0.5528(8) 0.016(2) Uani 1 1 d . .
H5 H 0.2010 0.4877 0.5579 0.019 Uiso 1 1 calc R U
C6 C 0.2741(9) 0.3766(6) 0.5257(8) 0.0157(17) Uani 1 1 d . .
H6 H 0.3482 0.3995 0.5127 0.019 Uiso 1 1 calc R U
C7 C -0.0188(10) 0.4519(7) 0.6011(8) 0.021(3) Uani 1 1 d . .
H7A H 0.0119 0.5078 0.6129 0.031 Uiso 1 1 calc R U
H7B H -0.0552 0.4302 0.6570 0.031 Uiso 1 1 calc R U
H7C H -0.0764 0.4546 0.5519 0.031 Uiso 1 1 calc R U
C8 C 0.3611(10) 0.1224(8) 0.4715(8) 0.014(2) Uani 1 1 d . .
C9 C 0.4529(10) 0.0721(7) 0.5005(6) 0.0132(18) Uani 1 1 d . .
H9 H 0.5196 0.0979 0.5260 0.016 Uiso 1 1 calc R U
C10 C 0.4500(13) -0.0128(8) 0.4935(11) 0.014(3) Uani 1 1 d . .
H10 H 0.5146 -0.0450 0.5128 0.017 Uiso 1 1 calc R U
C11 C 0.3501(10) -0.0528(7) 0.4572(8) 0.018(3) Uani 1 1 d . .
C12 C 0.2599(19) -0.0040(6) 0.4285(14) 0.014(3) Uani 1 1 d . .
H12 H 0.1940 -0.0298 0.4018 0.017 Uiso 1 1 calc R U
C13 C 0.2619(10) 0.0819(7) 0.4371(7) 0.0132(18) Uani 1 1 d . .
H13 H 0.1961 0.1137 0.4198 0.016 Uiso 1 1 calc R U
C14 C 0.3466(10) -0.1457(7) 0.4501(8) 0.014(2) Uani 1 1 d . .
H14A H 0.2719 -0.1631 0.4245 0.021 Uiso 1 1 calc R U
H14B H 0.3563 -0.1702 0.5112 0.021 Uiso 1 1 calc R U
H14C H 0.4093 -0.1648 0.4099 0.021 Uiso 1 1 calc R U
C15 C 0.3962(11) 0.3748(8) 0.3166(9) 0.022(3) Uani 1 1 d . .
C16 C 0.3043(9) 0.4223(7) 0.2852(7) 0.015(2) Uani 1 1 d . .
H16 H 0.2366 0.3962 0.2617 0.018 Uiso 1 1 calc R U
C17 C 0.3125(12) 0.5097(7) 0.2883(12) 0.015(3) Uani 1 1 d . .
H17 H 0.2509 0.5423 0.2642 0.018 Uiso 1 1 calc R U
C18 C 0.4068(10) 0.5492(7) 0.3254(8) 0.017(3) Uani 1 1 d . .
C19 C 0.4999(18) 0.5000(6) 0.3560(13) 0.012(3) Uani 1 1 d . .
H19 H 0.5682 0.5261 0.3785 0.015 Uiso 1 1 calc R U
C20 C 0.4930(9) 0.4143(7) 0.3539(7) 0.014(2) Uani 1 1 d . .
H20 H 0.5547 0.3818 0.3779 0.017 Uiso 1 1 calc R U
C21 C 0.4129(11) 0.6425(7) 0.3319(9) 0.022(3) Uani 1 1 d . .
H21A H 0.3870 0.6672 0.2739 0.033 Uiso 1 1 calc R U
H21B H 0.4930 0.6595 0.3442 0.033 Uiso 1 1 calc R U
H21C H 0.3627 0.6618 0.3818 0.033 Uiso 1 1 calc R U
C22 C 0.4934(8) 0.2032(7) 0.2749(8) 0.0141(18) Uani 1 1 d . .
C23 C 0.4723(9) 0.1191(7) 0.2568(7) 0.014(2) Uani 1 1 d . .
H23 H 0.3970 0.0964 0.2653 0.017 Uiso 1 1 calc R U
C24 C 0.5602(9) 0.0703(7) 0.2272(8) 0.014(3) Uani 1 1 d . .
H24 H 0.5447 0.0131 0.2154 0.017 Uiso 1 1 calc R U
C25 C 0.6711(9) 0.0995(7) 0.2133(7) 0.0141(18) Uani 1 1 d . .
C26 C 0.6923(10) 0.1863(8) 0.2329(8) 0.017(3) Uani 1 1 d . U
H26 H 0.7682 0.2085 0.2264 0.021 Uiso 1 1 calc R U
C27 C 0.6050(10) 0.2358(7) 0.2605(9) 0.023(3) Uani 1 1 d . .
H27 H 0.6189 0.2935 0.2704 0.027 Uiso 1 1 calc R U
C28 C 0.7669(9) 0.0427(7) 0.1794(8) 0.016(3) Uani 1 1 d . .
H28A H 0.8004 0.0658 0.1231 0.024 Uiso 1 1 calc R U
H28B H 0.7351 -0.0128 0.1668 0.024 Uiso 1 1 calc R U
H28C H 0.8273 0.0383 0.2264 0.024 Uiso 1 1 calc R U

loop_
_atom_site_aniso_label
_atom_site_aniso_U_11
_atom_site_aniso_U_22
_atom_site_aniso_U_33
_atom_site_aniso_U_23
_atom_site_aniso_U_13
_atom_site_aniso_U_12
Au1 0.0108(2) 0.0126(2) 0.0163(2) 0.0005(4) -0.0030(2) -0.00068(19)
Au2 0.0109(2) 0.0141(2) 0.0142(2) -0.0001(4) -0.00127(18) -0.00010(18)
Cl1 0.0162(15) 0.0175(16) 0.0347(19) -0.0009(15) -0.0089(14) -0.0027(14)
Cl2 0.0146(14) 0.0217(17) 0.0253(17) -0.0008(14) -0.0069(13) -0.0023(14)
P1 0.0107(14) 0.0113(16) 0.0114(16) 0.0009(13) 0.0002(12) -0.0013(13)
P2 0.0088(14) 0.0105(16) 0.0135(16) -0.0004(12) 0.0012(12) -0.0009(12)
C1 0.012(3) 0.013(3) 0.007(3) -0.004(3) 0.000(3) 0.001(3)
C2 0.017(4) 0.015(4) 0.015(4) -0.006(4) 0.002(4) -0.006(3)
C3 0.008(4) 0.023(5) 0.016(5) 0.004(4) 0.001(3) -0.001(4)
C4 0.012(3) 0.013(3) 0.007(3) -0.004(3) 0.000(3) 0.001(3)
C5 0.008(4) 0.023(5) 0.016(5) 0.004(4) 0.001(3) -0.001(4)
C6 0.017(4) 0.015(4) 0.015(4) -0.006(4) 0.002(4) -0.006(3)
C7 0.022(7) 0.023(7) 0.017(6) 0.001(5) -0.002(5) 0.010(6)
C8 0.015(5) 0.010(4) 0.018(5) -0.001(4) 0.006(4) 0.004(4)
C9 0.014(4) 0.015(4) 0.010(4) 0.004(3) 0.001(4) 0.003(4)
C10 0.014(6) 0.015(5) 0.012(6) -0.001(4) 0.006(5) 0.001(4)
C11 0.031(7) 0.010(6) 0.013(6) 0.000(5) 0.016(5) 0.001(6)
C12 0.014(6) 0.015(5) 0.012(6) -0.001(4) 0.006(5) 0.001(4)
C13 0.014(4) 0.015(4) 0.010(4) 0.004(3) 0.001(4) 0.003(4)
C14 0.015(5) 0.010(4) 0.018(5) -0.001(4) 0.006(4) 0.004(4)
C15 0.024(6) 0.021(6) 0.022(6) 0.006(4) 0.003(4) -0.005(4)
C16 0.010(5) 0.020(6) 0.014(6) -0.003(5) -0.006(5) 0.000(5)
C17 0.004(7) 0.018(7) 0.022(8) 0.008(5) -0.002(6) -0.002(5)
C18 0.024(7) 0.008(6) 0.017(6) 0.006(5) 0.004(5) 0.002(6)
C19 0.015(8) 0.015(8) 0.007(8) 0.002(4) 0.002(6) -0.008(5)
C20 0.012(6) 0.018(6) 0.012(6) -0.002(5) 0.002(5) 0.007(5)
C21 0.024(6) 0.021(6) 0.022(6) 0.006(4) 0.003(4) -0.005(4)
C22 0.008(4) 0.021(5) 0.013(4) 0.010(4) 0.002(4) 0.004(3)
C23 0.013(5) 0.019(6) 0.011(5) -0.004(5) -0.002(5) -0.009(5)
C24 0.016(6) 0.011(6) 0.015(6) -0.005(5) 0.003(4) -0.003(5)
C25 0.008(4) 0.021(5) 0.013(4) 0.010(4) 0.002(4) 0.004(3)
C26 0.009(4) 0.023(4) 0.019(4) 0.010(3) 0.006(3) 0.004(3)
C27 0.033(7) 0.013(6) 0.022(6) 0.010(6) 0.001(6) -0.007(5)
C28 0.010(6) 0.020(7) 0.018(6) -0.004(5) 0.000(5) 0.004(5)

loop_
_atom_type_symbol
_atom_type_description
_atom_type_scat_dispersion_real
_atom_type_scat_dispersion_imag
_atom_type_scat_source
C C 0.0033 0.0016 'International Tables Vol C Tables 4.2.6.8 and 6.1.1.4'
H H 0.0000 0.0000 'International Tables Vol C Tables 4.2.6.8 and 6.1.1.4'
Au Au -2.0133 8.8022 'International Tables Vol C Tables 4.2.6.8 and 6.1.1.4'
Cl Cl 0.1484 0.1585 'International Tables Vol C Tables 4.2.6.8 and 6.1.1.4'
P P 0.1023 0.0942 'International Tables Vol C Tables 4.2.6.8 and 6.1.1.4'

loop_
_geom_angle_atom_site_label_1
_geom_angle_atom_site_label_2
_geom_angle_atom_site_label_3
_geom_angle
P1 Au1 Cl1 174.71(11)
P2 Au2 Cl2 176.08(12)
C8 P1 C1 112.9(5)
C8 P1 Au1 116.1(4)
C1 P1 Au1 112.7(4)
C8 P1 P2 101.9(4)
C1 P1 P2 102.1(4)
Au1 P1 P2 109.39(12)
C22 P2 C15 112.9(6)
C22 P2 Au2 112.9(4)
C15 P2 Au2 114.9(4)
C22 P2 P1 102.0(4)
C15 P2 P1 103.3(4)
Au2 P2 P1 109.68(12)
C2 C1 C6 117.3(10)
C2 C1 P1 126.5(8)
C6 C1 P1 116.0(8)
C1 C2 C3 121.4(10)
C4 C3 C2 120.4(10)
C3 C4 C5 119.2(10)
C3 C4 C7 121.4(10)
C5 C4 C7 119.4(10)
C6 C5 C4 118.3(11)
C5 C6 C1 123.4(10)
C9 C8 C13 117.3(11)
C9 C8 P1 118.0(9)
C13 C8 P1 124.5(9)
C10 C9 C8 122.3(12)
C9 C10 C11 119.8(13)
C12 C11 C10 118.2(12)
C12 C11 C14 121.9(12)
C10 C11 C14 119.9(11)
C11 C12 C13 122.0(17)
C12 C13 C8 120.3(13)
C16 C15 C20 119.5(11)
C16 C15 P2 116.0(9)
C20 C15 P2 123.9(10)
C15 C16 C17 119.1(11)
C18 C17 C16 121.8(12)
C17 C18 C19 118.2(11)
C17 C18 C21 121.5(11)
C19 C18 C21 120.2(11)
C20 C19 C18 120.6(15)
C19 C20 C15 120.6(13)
C23 C22 C27 119.4(10)
C23 C22 P2 116.2(7)
C27 C22 P2 124.3(9)
C24 C23 C22 119.3(10)
C23 C24 C25 123.1(11)
C24 C25 C26 117.2(10)
C24 C25 C28 121.4(10)
C26 C25 C28 121.4(10)
C27 C26 C25 120.1(11)
C26 C27 C22 120.7(11)

loop_
_geom_bond_atom_site_label_1
_geom_bond_atom_site_label_2
_geom_bond_distance
Au1 P1 2.226(3)
Au1 Cl1 2.280(3)
Au2 P2 2.229(3)
Au2 Cl2 2.276(3)
P1 C8 1.800(12)
P1 C1 1.820(11)
P1 P2 2.239(3)
P2 C22 1.820(11)
P2 C15 1.821(13)
C1 C2 1.358(16)
C1 C6 1.394(13)
C2 C3 1.400(15)
C3 C4 1.377(16)
C4 C5 1.407(14)
C4 C7 1.499(15)
C5 C6 1.369(14)
C8 C9 1.396(15)
C8 C13 1.408(16)
C9 C10 1.366(14)
C10 C11 1.422(19)
C11 C12 1.37(2)
C11 C14 1.495(14)
C12 C13 1.383(14)
C15 C16 1.385(16)
C15 C20 1.394(16)
C16 C17 1.406(13)
C17 C18 1.370(19)
C18 C19 1.41(2)
C18 C21 1.502(14)
C19 C20 1.378(13)
C22 C23 1.395(15)
C22 C27 1.406(15)
C23 C24 1.353(14)
C24 C25 1.379(14)
C25 C26 1.442(17)
C25 C28 1.517(15)
C26 C27 1.345(16)
